data_1573124
loop_
_publ_author_name
'Wu, Weikang'
'Rajeshkumar, Thayalan'
'Zhu, Shan'
'Chai, Fuxiang'
'Hong, Dongjing'
'Huang, Zeming'
'Yuan, Qingbing'
'Maron, Laurent'
'Wang, Shaowu'

_publ_section_title
;
 Rare-earth metal complexes bearing electrophilic and nucleophilic carbon
 centres and their unique reactivity patterns towards pyridine
 derivatives.
;
_journal_issue 48
_journal_name_full 'Chemical science'
_journal_page_first 20315
_journal_page_last 20327
_journal_paper_doi 10.1039/d4sc04197f
_journal_volume 15
_journal_year 2024
_chemical_formula_moiety 'C44 H74 Lu N3 O2 Si2'
_chemical_formula_sum 'C44 H74 Lu N3 O2 Si2'
_chemical_formula_weight 908.21
_space_group_crystal_system monoclinic
_space_group_IT_number 14
_space_group_name_Hall '-P 2ybc'
_space_group_name_H-M_alt 'P 1 21/c 1'
_atom_sites_solution_hydrogens geom
_atom_sites_solution_primary iterative
_audit_creation_date 2023-11-03
_audit_creation_method
;
Olex2 1.5
(compiled 2023.08.24 svn.re1ec1418 for OlexSys, GUI svn.r6817)
;
_audit_update_record
;
2024-05-29 deposited with the CCDC.	2024-11-12 downloaded from the CCDC.
;
_cell_angle_alpha 90
_cell_angle_beta 113.6870(10)
_cell_angle_gamma 90
_cell_formula_units_Z 4
_cell_length_a 12.8893(7)
_cell_length_b 39.791(2)
_cell_length_c 10.5197(6)
_cell_measurement_reflns_used 9468
_cell_measurement_temperature 300.00
_cell_measurement_theta_max 26.134
_cell_measurement_theta_min 2.186
_cell_volume 4940.8(5)
_computing_cell_refinement 'SAINT v8.37A (Bruker, 2015)'
_computing_data_collection 'Bruker D8 Venture diffractometer'
_computing_data_reduction 'SAINT v8.37A (Bruker, 2015)'
_computing_molecular_graphics 'Olex2 1.5 (Dolomanov et al., 2009)'
_computing_publication_material 'Olex2 1.5 (Dolomanov et al., 2009)'
_computing_structure_refinement 'olex2.refine 1.5 (Bourhis et al., 2015)'
_computing_structure_solution 'olex2.solve 1.5 (Bourhis et al., 2015)'
_diffrn_ambient_temperature 300.00
_diffrn_detector 'CCD area detector'
_diffrn_detector_area_resol_mean 7.9
_diffrn_detector_type 'CCD area detector'
_diffrn_measured_fraction_theta_full 0.999
_diffrn_measured_fraction_theta_max 0.992
_diffrn_measurement_device 'three-circle diffractometer'
_diffrn_measurement_device_type 'Bruker D8 Venture 300K'
_diffrn_measurement_method 'phi and omega scans'
_diffrn_radiation_monochromator graphite
_diffrn_radiation_probe x-ray
_diffrn_radiation_type MoK\a
_diffrn_radiation_wavelength 0.71073
_diffrn_reflns_av_R_equivalents 0.0493
_diffrn_reflns_av_unetI/netI 0.0408
_diffrn_reflns_Laue_measured_fraction_full 0.999
_diffrn_reflns_Laue_measured_fraction_max 0.992
_diffrn_reflns_limit_h_max 16
_diffrn_reflns_limit_h_min -16
_diffrn_reflns_limit_k_max 51
_diffrn_reflns_limit_k_min -50
_diffrn_reflns_limit_l_max 13
_diffrn_reflns_limit_l_min -13
_diffrn_reflns_number 57484
_diffrn_reflns_point_group_measured_fraction_full 0.999
_diffrn_reflns_point_group_measured_fraction_max 0.992
_diffrn_reflns_theta_full 25.242
_diffrn_reflns_theta_max 27.499
_diffrn_reflns_theta_min 1.023
_diffrn_source 'sealed X-ray tube'
_diffrn_source_current 30.0
_diffrn_source_power 1.5
_diffrn_source_target Mo
_diffrn_source_voltage 50.0
_exptl_absorpt_coefficient_mu 2.080
_exptl_absorpt_correction_T_max 0.7456
_exptl_absorpt_correction_T_min 0.3032
_exptl_absorpt_correction_type multi-scan
_exptl_absorpt_process_details
;
SADABS-2016/2 (Bruker,2016/2) was used for absorption correction.
wR2(int) was 0.1243 before and 0.0569 after correction.
The Ratio of minimum to maximum transmission is 0.4067.
The \l/2 correction factor is Not present.
;
_exptl_crystal_colour 'clear light yellow'
_exptl_crystal_colour_lustre clear
_exptl_crystal_colour_modifier light
_exptl_crystal_colour_primary yellow
_exptl_crystal_density_diffrn 1.221
_exptl_crystal_description block
_exptl_crystal_F_000 1896
_exptl_crystal_recrystallization_method
'The crystals were growth by means of evaporation of a mixture of n-hexane and toluene at RT.'
_exptl_crystal_size_max 0.21
_exptl_crystal_size_mid 0.2
_exptl_crystal_size_min 0.19
_refine_diff_density_max 1.164
_refine_diff_density_min -2.338
_refine_diff_density_rms 0.085
_refine_ls_extinction_method none
_refine_ls_goodness_of_fit_ref 1.179
_refine_ls_hydrogen_treatment constr
_refine_ls_matrix_type full
_refine_ls_number_parameters 810
_refine_ls_number_reflns 11265
_refine_ls_number_restraints 1099
_refine_ls_restrained_S_all 1.150
_refine_ls_R_factor_all 0.0743
_refine_ls_R_factor_gt 0.0563
_refine_ls_shift/su_max 0.002
_refine_ls_shift/su_mean 0.000
_refine_ls_structure_factor_coef Fsqd
_refine_ls_weighting_details 'w=1/[\s^2^(Fo^2^)+(0.0119P)^2^+16.3310P] where P=(Fo^2^+2Fc^2^)/3'
_refine_ls_weighting_scheme calc
_refine_ls_wR_factor_gt 0.1060
_refine_ls_wR_factor_ref 0.1113
_reflns_Friedel_coverage 0.000
_reflns_number_gt 9025
_reflns_number_total 11265
_reflns_threshold_expression 'I > 2\s(I)'
_cod_data_source_file d4sc04197f2.cif
_cod_data_source_block 1a
_cod_depositor_comments 'Adding full bibliography for 1573095--1573138.cif.'
_cod_original_cell_volume 4940.7(5)
_cod_database_code 1573124
_shelx_shelxl_version_number 2019/2
_shelx_space_group_comment
;
The symmetry employed for this shelxl refinement is uniquely defined
by the following loop, which should always be used as a source of
symmetry information in preference to the above space-group names.
They are only intended as comments.
;
_shelx_estimated_absorpt_t_max 0.693
_shelx_estimated_absorpt_t_min 0.669
_exptl_crystal_mounting_method
'Crystals were removed from the crystallisation vial and immediately coated with polybutenes oil (CAS: 9003-29-6) on a glass slide. A suitable single crystal coated with polybutenes oil as less as possible was sealed in capillary tube filled with argon. The capillary tube with single crystal was mounted on copper pin with solid paraffin.'
_olex2_refinement_description
;
1. Fixed Uiso
 At 1.2 times of:
  All C(H) groups, All C(H,H) groups, All C(H,H,H,H) groups
 At 1.5 times of:
  All C(H,H,H) groups
2. Shared sites
{O2, O2A}
3. Restrained distances
 Lu1-N3 \\sim Lu1-N3A
 with sigma of 0.02
 Lu1-O2A \\sim Lu1-O2
 with sigma of 0.02
 Lu1-O1A \\sim Lu1-O1
 with sigma of 0.02
4. Uiso/Uaniso restraints and constraints
O1 \\sim C35A \\sim C19A \\sim O2 \\sim C10A \\sim N2 \\sim C27A \\sim N3 \\sim
O1A \\sim C10 \\sim C14A \\sim C11 \\sim C23A \\sim C12 \\sim C31A \\sim C13
\\sim C40A \\sim C14 \\sim N2A \\sim C15 \\sim C12A \\sim C17 \\sim C17A \\sim
C18 \\sim C21A \\sim C19 \\sim C25A \\sim C20 \\sim C29A \\sim C21 \\sim C33A
\\sim C22 \\sim C38A \\sim C23 \\sim C43A \\sim C24 \\sim O2A \\sim C25 \\sim
N3A \\sim C26 \\sim C11A \\sim C27 \\sim C13A \\sim C28 \\sim C15A \\sim C29
\\sim C18A \\sim C30 \\sim C20A \\sim C31 \\sim C22A \\sim C32 \\sim C24A \\sim
C33 \\sim C26A \\sim C34 \\sim C28A \\sim C35 \\sim C30A \\sim C36 \\sim C32A
\\sim C38 \\sim C34A \\sim C39 \\sim C36A \\sim C40 \\sim C39A \\sim C42 \\sim
C42A \\sim C43 \\sim C44A \\sim C44: within 2A with sigma of 0.01 and sigma for
terminal atoms of 0.02 within 2A
Uanis(C39) \\sim Ueq, Uanis(C39A) \\sim Ueq, Uanis(C40A) \\sim Ueq, Uanis(C40)
\\sim Ueq, Uanis(C38A) \\sim Ueq, Uanis(C38) \\sim Ueq, Uanis(C44) \\sim Ueq,
Uanis(C44A) \\sim Ueq, Uanis(C42A) \\sim Ueq, Uanis(C42) \\sim Ueq, Uanis(C43A)
\\sim Ueq, Uanis(C43) \\sim Ueq: with sigma of 0.01 and sigma for terminal
atoms of 0.02
Uanis(O2) = Uanis(O2A)
5. Same fragment restrains
{Si1, C38A, C39A, C40A} sigma for 1-2: 0.02, 1-3: 0.04
as in
{Si1, C38, C39, C40}
{O1A, C29A, C30A, C31A, C32A} sigma for 1-2: 0.02, 1-3: 0.04
as in
{O1, C29, C30, C31, C32}
{O2A, C33A, C34A, C35A, C36A} sigma for 1-2: 0.02, 1-3: 0.04
as in
{O2, C33, C34, C35, C36}
{Si2, C42A, C43A, C44A} sigma for 1-2: 0.02, 1-3: 0.04
as in
{Si2, C42, C43, C44}
{C9, N2A, C10A, C11A, C12A, C13A, C14A, C15A} sigma for 1-2: 0.02, 1-3: 0.04
as in
{C9, N2, C10, C11, C12, C13, C14, C15}
{C16, N3A, C17A, C18A, C19A, C20A, C21A, C22A, C23A, C24A, C25A, C26A, C27A,
C28A} sigma for 1-2: 0.02, 1-3: 0.04
as in
{C16, N3, C17, C18, C19, C20, C21, C22, C23, C24, C25, C26, C27, C28}
6. Others
 Sof(H9BC)=Sof(H9BD)=Sof(N2A)=Sof(C10A)=Sof(H10C)=Sof(H10D)=Sof(C11A)=
 Sof(H11C)=Sof(H11D)=Sof(C12A)=Sof(H12C)=Sof(H12D)=Sof(C13A)=Sof(H13C)=
 Sof(H13D)=Sof(C14A)=Sof(H14C)=Sof(H14D)=Sof(C15A)=Sof(H15C)=Sof(H15D)=1-FVAR(1)
 Sof(H9AA)=Sof(H9AB)=Sof(N2)=Sof(C10)=Sof(H10A)=Sof(H10B)=Sof(C11)=Sof(H11A)=
 Sof(H11B)=Sof(C12)=Sof(H12A)=Sof(H12B)=Sof(C13)=Sof(H13A)=Sof(H13B)=Sof(C14)=
 Sof(H14A)=Sof(H14B)=Sof(C15)=Sof(H15A)=Sof(H15B)=FVAR(1)
 Sof(O2A)=Sof(C33A)=Sof(H33C)=Sof(H33D)=Sof(C34A)=Sof(H34C)=Sof(H34D)=
 Sof(C35A)=Sof(H35C)=Sof(H35D)=Sof(C36A)=Sof(H36C)=Sof(H36D)=1-FVAR(2)
 Sof(O2)=Sof(C33)=Sof(H33A)=Sof(H33B)=Sof(C34)=Sof(H34A)=Sof(H34B)=Sof(C35)=
 Sof(H35A)=Sof(H35B)=Sof(C36)=Sof(H36A)=Sof(H36B)=FVAR(2)
 Sof(O1A)=Sof(C29A)=Sof(H29C)=Sof(H29D)=Sof(C30A)=Sof(H30C)=Sof(H30D)=
 Sof(C31A)=Sof(H31C)=Sof(H31D)=Sof(C32A)=Sof(H32C)=Sof(H32D)=1-FVAR(3)
 Sof(O1)=Sof(C29)=Sof(H29A)=Sof(H29B)=Sof(C30)=Sof(H30A)=Sof(H30B)=Sof(C31)=
 Sof(H31A)=Sof(H31B)=Sof(C32)=Sof(H32A)=Sof(H32B)=FVAR(3)
 Sof(H16A)=Sof(N3A)=Sof(C17A)=Sof(C18A)=Sof(C19A)=Sof(H19A)=Sof(C20A)=
 Sof(H20A)=Sof(C21A)=Sof(H21A)=Sof(C22A)=Sof(C23A)=Sof(H23A)=Sof(C24A)=
 Sof(H24D)=Sof(H24E)=Sof(H24F)=Sof(C25A)=Sof(H25D)=Sof(H25E)=Sof(H25F)=
 Sof(C26A)=Sof(H26A)=Sof(C27A)=Sof(H27D)=Sof(H27E)=Sof(H27F)=Sof(C28A)=
 Sof(H28D)=Sof(H28E)=Sof(H28F)=1-FVAR(4)
 Sof(H16)=Sof(N3)=Sof(C17)=Sof(C18)=Sof(C19)=Sof(H19)=Sof(C20)=Sof(H20)=
 Sof(C21)=Sof(H21)=Sof(C22)=Sof(C23)=Sof(H23)=Sof(C24)=Sof(H24A)=Sof(H24B)=
 Sof(H24C)=Sof(C25)=Sof(H25A)=Sof(H25B)=Sof(H25C)=Sof(C26)=Sof(H26)=Sof(C27)=
 Sof(H27A)=Sof(H27B)=Sof(H27C)=Sof(C28)=Sof(H28A)=Sof(H28B)=Sof(H28C)=FVAR(4)
 Sof(C38A)=Sof(H38D)=Sof(H38E)=Sof(H38F)=Sof(C39A)=Sof(H39D)=Sof(H39E)=
 Sof(H39F)=Sof(C40A)=Sof(H40D)=Sof(H40E)=Sof(H40F)=1-FVAR(5)
 Sof(C38)=Sof(H38A)=Sof(H38B)=Sof(H38C)=Sof(C39)=Sof(H39A)=Sof(H39B)=Sof(H39C)=
 Sof(C40)=Sof(H40A)=Sof(H40B)=Sof(H40C)=FVAR(5)
 Sof(C42A)=Sof(H42D)=Sof(H42E)=Sof(H42F)=Sof(C43A)=Sof(H43D)=Sof(H43E)=
 Sof(H43F)=Sof(C44A)=Sof(H44D)=Sof(H44E)=Sof(H44F)=1-FVAR(6)
 Sof(C42)=Sof(H42A)=Sof(H42B)=Sof(H42C)=Sof(C43)=Sof(H43A)=Sof(H43B)=Sof(H43C)=
 Sof(C44)=Sof(H44A)=Sof(H44B)=Sof(H44C)=FVAR(6)
7.a Ternary CH refined with riding coordinates:
 C23(H23), C26(H26), C23A(H23A), C26A(H26A)
7.b Secondary CH2 refined with riding coordinates:
 C9(H9AA,H9AB), C9(H9BC,H9BD), C10(H10A,H10B), C11(H11A,H11B), C12(H12A,H12B),
 C13(H13A,H13B), C14(H14A,H14B), C15(H15A,H15B), C37(H37A,H37B), C41(H41A,H41B),
  C29(H29A,H29B), C30(H30A,H30B), C31(H31A,H31B), C32(H32A,H32B), C33(H33A,
 H33B), C34(H34A,H34B), C35(H35A,H35B), C36(H36A,H36B), C29A(H29C,H29D),
 C30A(H30C,H30D), C31A(H31C,H31D), C32A(H32C,H32D), C33A(H33C,H33D), C34A(H34C,
 H34D), C35A(H35C,H35D), C36A(H36C,H36D), C10A(H10C,H10D), C11A(H11C,H11D),
 C12A(H12C,H12D), C13A(H13C,H13D), C14A(H14C,H14D), C15A(H15C,H15D)
7.c Aromatic/amide H refined with riding coordinates:
 C4(H4), C5(H5), C6(H6), C7(H7), C16(H16), C16(H16A), C19(H19), C20(H20),
 C21(H21), C19A(H19A), C20A(H20A), C21A(H21A)
7.d Idealised Me refined as rotating group:
 C38(H38A,H38B,H38C), C39(H39A,H39B,H39C), C40(H40A,H40B,H40C), C42(H42A,H42B,
 H42C), C43(H43A,H43B,H43C), C44(H44A,H44B,H44C), C24(H24A,H24B,H24C), C25(H25A,
 H25B,H25C), C27(H27A,H27B,H27C), C28(H28A,H28B,H28C), C24A(H24D,H24E,H24F),
 C25A(H25D,H25E,H25F), C27A(H27D,H27E,H27F), C28A(H28D,H28E,H28F), C38A(H38D,
 H38E,H38F), C39A(H39D,H39E,H39F), C40A(H40D,H40E,H40F), C42A(H42D,H42E,H42F),
 C43A(H43D,H43E,H43F), C44A(H44D,H44E,H44F)
;
_olex2_submission_special_instructions 'No special instructions were received'

loop_
_space_group_symop_operation_xyz
'x, y, z'
'-x, y+1/2, -z+1/2'
'-x, -y, -z'
'x, -y-1/2, z-1/2'

loop_
_atom_site_label
_atom_site_type_symbol
_atom_site_fract_x
_atom_site_fract_y
_atom_site_fract_z
_atom_site_U_iso_or_equiv
_atom_site_adp_type
_atom_site_occupancy
_atom_site_site_symmetry_order
_atom_site_calc_flag
_atom_site_refinement_flags_posn
_atom_site_refinement_flags_adp
_atom_site_refinement_flags_occupancy
_atom_site_disorder_assembly
_atom_site_disorder_group
Lu1 Lu 0.37390(2) 0.61009(2) 0.65519(2) 0.04434(8) Uani 1 1 d D . . . .
Si1 Si 0.68015(16) 0.60777(6) 0.9543(2) 0.0711(5) Uani 1 1 d D . . . .
C38 C 0.649(2) 0.5930(10) 1.106(3) 0.105(7) Uani 0.50(5) 1 d D U P A 1
H38A H 0.640382 0.612128 1.156989 0.158 Uiso 0.50(5) 1 calc R U P A 1
H38B H 0.709864 0.579212 1.166116 0.158 Uiso 0.50(5) 1 calc R U P A 1
H38C H 0.579735 0.580195 1.072474 0.158 Uiso 0.50(5) 1 calc R U P A 1
C39 C 0.725(3) 0.5687(6) 0.885(3) 0.090(7) Uani 0.50(5) 1 d D U P A 1
H39A H 0.665340 0.552239 0.859547 0.135 Uiso 0.50(5) 1 calc R U P A 1
H39B H 0.792373 0.559532 0.955701 0.135 Uiso 0.50(5) 1 calc R U P A 1
H39C H 0.739351 0.574471 0.805201 0.135 Uiso 0.50(5) 1 calc R U P A 1
C40 C 0.809(2) 0.6353(8) 1.031(4) 0.098(8) Uani 0.50(5) 1 d D U P A 1
H40A H 0.840060 0.639282 0.963362 0.146 Uiso 0.50(5) 1 calc R U P A 1
H40B H 0.864946 0.624421 1.110772 0.146 Uiso 0.50(5) 1 calc R U P A 1
H40C H 0.788435 0.656409 1.059011 0.146 Uiso 0.50(5) 1 calc R U P A 1
Si2 Si 0.49272(16) 0.57453(5) 0.41468(19) 0.0610(5) Uani 1 1 d D . . . .
C42 C 0.398(2) 0.6010(8) 0.265(2) 0.072(6) Uani 0.49(6) 1 d D U P B 1
H42A H 0.331272 0.588435 0.210181 0.108 Uiso 0.49(6) 1 calc R U P B 1
H42B H 0.437796 0.606956 0.207714 0.108 Uiso 0.49(6) 1 calc R U P B 1
H42C H 0.376914 0.621001 0.299066 0.108 Uiso 0.49(6) 1 calc R U P B 1
C43 C 0.6307(18) 0.5974(9) 0.494(3) 0.081(6) Uani 0.49(6) 1 d D U P B 1
H43A H 0.620012 0.617919 0.535728 0.122 Uiso 0.49(6) 1 calc R U P B 1
H43B H 0.657891 0.602519 0.423957 0.122 Uiso 0.49(6) 1 calc R U P B 1
H43C H 0.684992 0.583569 0.564362 0.122 Uiso 0.49(6) 1 calc R U P B 1
C44 C 0.519(4) 0.5342(5) 0.338(4) 0.097(7) Uani 0.49(6) 1 d D U P B 1
H44A H 0.580546 0.522290 0.407571 0.145 Uiso 0.49(6) 1 calc R U P B 1
H44B H 0.537983 0.539310 0.260992 0.145 Uiso 0.49(6) 1 calc R U P B 1
H44C H 0.451972 0.520606 0.307471 0.145 Uiso 0.49(6) 1 calc R U P B 1
N1 N 0.3863(4) 0.68327(11) 0.4562(5) 0.0465(11) Uani 1 1 d . . . . .
C1 C 0.3350(5) 0.65705(14) 0.4947(6) 0.0458(12) Uani 1 1 d . . . . .
C2 C 0.2218(4) 0.65790(14) 0.3997(5) 0.0456(12) Uani 1 1 d . . . . .
C3 C 0.2045(5) 0.68510(15) 0.3030(6) 0.0514(14) Uani 1 1 d . . . . .
C4 C 0.1131(6) 0.69756(17) 0.1872(7) 0.0704(19) Uani 1 1 d . . . . .
H4 H 0.041410 0.688084 0.159261 0.084 Uiso 1 1 calc R U . . .
C5 C 0.1326(7) 0.72447(19) 0.1153(8) 0.083(2) Uani 1 1 d . . . . .
H5 H 0.072654 0.732924 0.038133 0.100 Uiso 1 1 calc R U . . .
C6 C 0.2370(7) 0.73882(16) 0.1545(7) 0.073(2) Uani 1 1 d . . . . .
H6 H 0.246342 0.756828 0.103751 0.088 Uiso 1 1 calc R U . . .
C7 C 0.3283(6) 0.72731(15) 0.2670(7) 0.0631(17) Uani 1 1 d . . . . .
H7 H 0.399515 0.737065 0.293148 0.076 Uiso 1 1 calc R U . . .
C8 C 0.3105(5) 0.70038(14) 0.3409(6) 0.0498(13) Uani 1 1 d . . . . .
C9 C 0.5056(5) 0.69256(15) 0.5238(6) 0.0550(15) Uani 1 1 d D . . . .
H9AA H 0.534667 0.697119 0.453588 0.066 Uiso 0.786(11) 1 calc R U P C 1
H9AB H 0.548204 0.673887 0.579806 0.066 Uiso 0.786(11) 1 calc R U P C 1
H9BC H 0.533388 0.697681 0.452877 0.066 Uiso 0.214(11) 1 calc R U P C 2
H9BD H 0.548051 0.673411 0.576110 0.066 Uiso 0.214(11) 1 calc R U P C 2
N2 N 0.6367(8) 0.7368(2) 0.658(2) 0.088(2) Uani 0.786(11) 1 d D U P C 1
C10 C 0.5226(11) 0.7234(4) 0.616(2) 0.073(2) Uani 0.786(11) 1 d D U P C 1
H10A H 0.467980 0.740556 0.565235 0.087 Uiso 0.786(11) 1 calc R U P C 1
H10B H 0.509550 0.717461 0.697325 0.087 Uiso 0.786(11) 1 calc R U P C 1
C11 C 0.6463(9) 0.7697(3) 0.7179(15) 0.114(3) Uani 0.786(11) 1 d D U P C 1
H11A H 0.645523 0.768249 0.809573 0.137 Uiso 0.786(11) 1 calc R U P C 1
H11B H 0.584140 0.783880 0.660083 0.137 Uiso 0.786(11) 1 calc R U P C 1
C12 C 0.7664(10) 0.7846(3) 0.7272(15) 0.124(3) Uani 0.786(11) 1 d D U P C 1
H12A H 0.773849 0.782149 0.639480 0.149 Uiso 0.786(11) 1 calc R U P C 1
H12B H 0.774734 0.808092 0.753736 0.149 Uiso 0.786(11) 1 calc R U P C 1
C13 C 0.8524(11) 0.7628(3) 0.8395(15) 0.131(4) Uani 0.786(11) 1 d D U P C 1
H13A H 0.928479 0.771199 0.862287 0.158 Uiso 0.786(11) 1 calc R U P C 1
H13B H 0.837601 0.763294 0.922935 0.158 Uiso 0.786(11) 1 calc R U P C 1
C14 C 0.8414(10) 0.7282(3) 0.7849(16) 0.127(3) Uani 0.786(11) 1 d D U P C 1
H14A H 0.896410 0.713592 0.852584 0.153 Uiso 0.786(11) 1 calc R U P C 1
H14B H 0.854664 0.727805 0.700474 0.153 Uiso 0.786(11) 1 calc R U P C 1
C15 C 0.7187(10) 0.7159(3) 0.7545(15) 0.111(3) Uani 0.786(11) 1 d D U P C 1
H15A H 0.709283 0.693106 0.718581 0.134 Uiso 0.786(11) 1 calc R U P C 1
H15B H 0.707506 0.715550 0.840338 0.134 Uiso 0.786(11) 1 calc R U P C 1
C16 C 0.1413(5) 0.63346(15) 0.3994(6) 0.0528(14) Uani 1 1 d D . . . .
H16 H 0.069390 0.633927 0.327791 0.063 Uiso 0.54(2) 1 calc R U P D 1
H16A H 0.068314 0.634626 0.330326 0.063 Uiso 0.46(2) 1 calc R U P D 2
N3 N 0.1642(10) 0.6097(5) 0.498(2) 0.054(3) Uani 0.54(2) 1 d D U P D 1
C17 C 0.071(2) 0.5855(5) 0.461(4) 0.061(2) Uani 0.54(2) 1 d D U P D 1
C18 C 0.0559(16) 0.5601(5) 0.364(2) 0.069(3) Uani 0.54(2) 1 d D U P D 1
C19 C -0.0372(13) 0.5385(4) 0.333(2) 0.075(3) Uani 0.54(2) 1 d D U P D 1
H19 H -0.048720 0.521409 0.268701 0.090 Uiso 0.54(2) 1 calc R U P D 1
C20 C -0.1117(13) 0.5422(4) 0.396(2) 0.077(3) Uani 0.54(2) 1 d D U P D 1
H20 H -0.171483 0.527179 0.376036 0.092 Uiso 0.54(2) 1 calc R U P D 1
C21 C -0.0984(14) 0.5673(4) 0.486(2) 0.074(3) Uani 0.54(2) 1 d D U P D 1
H21 H -0.150548 0.569653 0.526391 0.088 Uiso 0.54(2) 1 calc R U P D 1
C22 C -0.007(2) 0.5904(5) 0.523(3) 0.069(2) Uani 0.54(2) 1 d D U P D 1
C23 C 0.1297(16) 0.5566(5) 0.2838(19) 0.072(3) Uani 0.54(2) 1 d D U P D 1
H23 H 0.199346 0.569386 0.333660 0.087 Uiso 0.54(2) 1 calc R U P D 1
C24 C 0.0720(18) 0.5721(6) 0.1399(19) 0.086(5) Uani 0.54(2) 1 d D U P D 1
H24A H 0.121324 0.570435 0.091904 0.129 Uiso 0.54(2) 1 calc R U P D 1
H24B H 0.055429 0.595269 0.148451 0.129 Uiso 0.54(2) 1 calc R U P D 1
H24C H 0.002799 0.560226 0.088614 0.129 Uiso 0.54(2) 1 calc R U P D 1
C25 C 0.165(2) 0.5195(5) 0.276(2) 0.090(5) Uani 0.54(2) 1 d D U P D 1
H25A H 0.097703 0.505927 0.233626 0.135 Uiso 0.54(2) 1 calc R U P D 1
H25B H 0.208360 0.511295 0.367969 0.135 Uiso 0.54(2) 1 calc R U P D 1
H25C H 0.208939 0.518229 0.221559 0.135 Uiso 0.54(2) 1 calc R U P D 1
C26 C 0.0098(18) 0.6184(4) 0.6269(18) 0.072(3) Uani 0.54(2) 1 d D U P D 1
H26 H 0.090737 0.623873 0.664780 0.087 Uiso 0.54(2) 1 calc R U P D 1
C27 C -0.017(2) 0.6087(6) 0.752(2) 0.099(5) Uani 0.54(2) 1 d D U P D 1
H27A H -0.096995 0.610648 0.726954 0.148 Uiso 0.54(2) 1 calc R U P D 1
H27B H 0.022772 0.623535 0.828014 0.148 Uiso 0.54(2) 1 calc R U P D 1
H27C H 0.006601 0.585994 0.778635 0.148 Uiso 0.54(2) 1 calc R U P D 1
C28 C -0.052(2) 0.6506(5) 0.559(2) 0.095(5) Uani 0.54(2) 1 d D U P D 1
H28A H -0.031388 0.656848 0.484197 0.143 Uiso 0.54(2) 1 calc R U P D 1
H28B H -0.032473 0.668284 0.626264 0.143 Uiso 0.54(2) 1 calc R U P D 1
H28C H -0.132764 0.646788 0.522735 0.143 Uiso 0.54(2) 1 calc R U P D 1
C37 C 0.5570(5) 0.62638(16) 0.8144(6) 0.0624(17) Uani 1 1 d . . . . .
H37A H 0.589947 0.635656 0.753832 0.075 Uiso 1 1 calc R U . . .
H37B H 0.540812 0.645716 0.859587 0.075 Uiso 1 1 calc R U . . .
C41 C 0.4351(5) 0.56803(15) 0.5452(6) 0.0544(15) Uani 1 1 d . . . . .
H41A H 0.492166 0.555351 0.619195 0.065 Uiso 1 1 calc R U . . .
H41B H 0.371075 0.553023 0.502968 0.065 Uiso 1 1 calc R U . . .
O1 O 0.2996(15) 0.6439(4) 0.7892(12) 0.0684(18) Uani 0.699(11) 1 d D U P D 1
C29 C 0.2615(15) 0.6778(4) 0.7567(12) 0.077(3) Uani 0.699(11) 1 d D U P D 1
H29A H 0.196284 0.678758 0.668548 0.093 Uiso 0.699(11) 1 calc R U P D 1
H29B H 0.321105 0.691693 0.750565 0.093 Uiso 0.699(11) 1 calc R U P D 1
C30 C 0.2309(13) 0.6896(3) 0.8693(12) 0.087(3) Uani 0.699(11) 1 d D U P D 1
H30A H 0.254161 0.712732 0.892732 0.105 Uiso 0.699(11) 1 calc R U P D 1
H30B H 0.149691 0.688023 0.842410 0.105 Uiso 0.699(11) 1 calc R U P D 1
C31 C 0.2911(14) 0.6674(3) 0.9867(12) 0.095(3) Uani 0.699(11) 1 d D U P D 1
H31A H 0.359576 0.678282 1.050661 0.114 Uiso 0.699(11) 1 calc R U P D 1
H31B H 0.243611 0.662281 1.036016 0.114 Uiso 0.699(11) 1 calc R U P D 1
C32 C 0.3184(13) 0.6377(3) 0.9336(12) 0.083(3) Uani 0.699(11) 1 d D U P D 1
H32A H 0.270866 0.619344 0.939131 0.099 Uiso 0.699(11) 1 calc R U P D 1
H32B H 0.396915 0.631712 0.987196 0.099 Uiso 0.699(11) 1 calc R U P D 1
O2 O 0.3274(4) 0.56692(11) 0.7786(5) 0.0682(11) Uani 0.730(8) 1 d D U P D 1
C33 C 0.2238(9) 0.5584(3) 0.7908(13) 0.088(2) Uani 0.730(8) 1 d D U P D 1
H33A H 0.191338 0.578304 0.813368 0.106 Uiso 0.730(8) 1 calc R U P D 1
H33B H 0.169913 0.549607 0.703042 0.106 Uiso 0.730(8) 1 calc R U P D 1
C34 C 0.2450(9) 0.5342(3) 0.8950(13) 0.084(2) Uani 0.730(8) 1 d D U P D 1
H34A H 0.183368 0.518110 0.869208 0.100 Uiso 0.730(8) 1 calc R U P D 1
H34B H 0.254094 0.544699 0.982015 0.100 Uiso 0.730(8) 1 calc R U P D 1
C35 C 0.3537(11) 0.5172(3) 0.9074(15) 0.091(3) Uani 0.730(8) 1 d D U P D 1
H35A H 0.405596 0.515179 1.004103 0.109 Uiso 0.730(8) 1 calc R U P D 1
H35B H 0.338207 0.494863 0.866811 0.109 Uiso 0.730(8) 1 calc R U P D 1
C36 C 0.4015(10) 0.5384(3) 0.8327(14) 0.083(2) Uani 0.730(8) 1 d D U P D 1
H36A H 0.476421 0.545968 0.894551 0.100 Uiso 0.730(8) 1 calc R U P D 1
H36B H 0.408317 0.525904 0.757245 0.100 Uiso 0.730(8) 1 calc R U P D 1
O1A O 0.302(4) 0.6423(9) 0.797(3) 0.073(3) Uani 0.301(11) 1 d D U P D 2
C29A C 0.289(4) 0.6777(9) 0.775(2) 0.079(3) Uani 0.301(11) 1 d D U P D 2
H29C H 0.209978 0.683541 0.725948 0.095 Uiso 0.301(11) 1 calc R U P D 2
H29D H 0.330645 0.685498 0.721587 0.095 Uiso 0.301(11) 1 calc R U P D 2
C30A C 0.335(3) 0.6929(6) 0.913(3) 0.092(3) Uani 0.301(11) 1 d D U P D 2
H30C H 0.398087 0.707410 0.922675 0.110 Uiso 0.301(11) 1 calc R U P D 2
H30D H 0.276994 0.706508 0.925050 0.110 Uiso 0.301(11) 1 calc R U P D 2
C31A C 0.372(3) 0.6671(6) 1.017(2) 0.095(4) Uani 0.301(11) 1 d D U P D 2
H31C H 0.445982 0.672349 1.087747 0.114 Uiso 0.301(11) 1 calc R U P D 2
H31D H 0.318710 0.664436 1.060236 0.114 Uiso 0.301(11) 1 calc R U P D 2
C32A C 0.376(3) 0.6387(6) 0.945(3) 0.085(3) Uani 0.301(11) 1 d D U P D 2
H32C H 0.351336 0.619557 0.982962 0.103 Uiso 0.301(11) 1 calc R U P D 2
H32D H 0.453091 0.634754 0.955962 0.103 Uiso 0.301(11) 1 calc R U P D 2
O2A O 0.3274(4) 0.56692(11) 0.7786(5) 0.0682(11) Uani 0.270(8) 1 d D U P D 2
C33A C 0.4142(18) 0.5529(7) 0.902(3) 0.082(3) Uani 0.270(8) 1 d D U P D 2
H33C H 0.468353 0.540367 0.877775 0.099 Uiso 0.270(8) 1 calc R U P D 2
H33D H 0.454340 0.570730 0.965535 0.099 Uiso 0.270(8) 1 calc R U P D 2
C34A C 0.360(2) 0.5314(8) 0.964(2) 0.087(3) Uani 0.270(8) 1 d D U P D 2
H34C H 0.331758 0.543824 1.022444 0.104 Uiso 0.270(8) 1 calc R U P D 2
H34D H 0.411400 0.513926 1.018666 0.104 Uiso 0.270(8) 1 calc R U P D 2
C35A C 0.264(3) 0.5168(7) 0.837(3) 0.087(3) Uani 0.270(8) 1 d D U P D 2
H35C H 0.284027 0.494566 0.816705 0.104 Uiso 0.270(8) 1 calc R U P D 2
H35D H 0.195615 0.515212 0.853735 0.104 Uiso 0.270(8) 1 calc R U P D 2
C36A C 0.248(2) 0.5392(6) 0.724(2) 0.085(3) Uani 0.270(8) 1 d D U P D 2
H36C H 0.170604 0.547602 0.685766 0.102 Uiso 0.270(8) 1 calc R U P D 2
H36D H 0.261609 0.527603 0.651472 0.102 Uiso 0.270(8) 1 calc R U P D 2
N2A N 0.634(3) 0.7387(8) 0.649(8) 0.096(3) Uani 0.214(11) 1 d D U P C 2
C10A C 0.529(4) 0.7226(14) 0.621(8) 0.082(4) Uani 0.214(11) 1 d D U P C 2
H10C H 0.468050 0.738867 0.580719 0.098 Uiso 0.214(11) 1 calc R U P C 2
H10D H 0.527014 0.715120 0.708346 0.098 Uiso 0.214(11) 1 calc R U P C 2
C11A C 0.643(3) 0.7736(9) 0.636(4) 0.110(4) Uani 0.214(11) 1 d D U P C 2
H11C H 0.569148 0.783901 0.609493 0.132 Uiso 0.214(11) 1 calc R U P C 2
H11D H 0.669156 0.778053 0.562938 0.132 Uiso 0.214(11) 1 calc R U P C 2
C12A C 0.730(3) 0.7900(10) 0.778(5) 0.121(4) Uani 0.214(11) 1 d D U P C 2
H12C H 0.729961 0.814322 0.771304 0.145 Uiso 0.214(11) 1 calc R U P C 2
H12D H 0.710049 0.783874 0.855034 0.145 Uiso 0.214(11) 1 calc R U P C 2
C13A C 0.844(3) 0.7757(10) 0.798(5) 0.125(4) Uani 0.214(11) 1 d D U P C 2
H13C H 0.890756 0.793144 0.783917 0.150 Uiso 0.214(11) 1 calc R U P C 2
H13D H 0.882412 0.767397 0.892666 0.150 Uiso 0.214(11) 1 calc R U P C 2
C14A C 0.829(3) 0.7480(11) 0.699(5) 0.122(4) Uani 0.214(11) 1 d D U P C 2
H14C H 0.900647 0.736270 0.722201 0.147 Uiso 0.214(11) 1 calc R U P C 2
H14D H 0.804726 0.756783 0.605880 0.147 Uiso 0.214(11) 1 calc R U P C 2
C15A C 0.738(3) 0.7232(9) 0.709(6) 0.110(4) Uani 0.214(11) 1 d D U P C 2
H15C H 0.737386 0.702393 0.660781 0.132 Uiso 0.214(11) 1 calc R U P C 2
H15D H 0.754570 0.717887 0.805537 0.132 Uiso 0.214(11) 1 calc R U P C 2
N3A N 0.1653(12) 0.6090(6) 0.493(3) 0.053(3) Uani 0.46(2) 1 d D U P D 2
C17A C 0.068(3) 0.5864(6) 0.464(4) 0.061(2) Uani 0.46(2) 1 d D U P D 2
C18A C 0.0586(18) 0.5567(5) 0.390(2) 0.068(3) Uani 0.46(2) 1 d D U P D 2
C19A C -0.0225(15) 0.5332(5) 0.390(2) 0.076(3) Uani 0.46(2) 1 d D U P D 2
H19A H -0.029922 0.512953 0.343102 0.091 Uiso 0.46(2) 1 calc R U P D 2
C20A C -0.0913(16) 0.5399(5) 0.459(3) 0.077(3) Uani 0.46(2) 1 d D U P D 2
H20A H -0.147010 0.524437 0.453664 0.092 Uiso 0.46(2) 1 calc R U P D 2
C21A C -0.0799(16) 0.5680(5) 0.533(2) 0.076(3) Uani 0.46(2) 1 d D U P D 2
H21A H -0.124955 0.571287 0.582197 0.091 Uiso 0.46(2) 1 calc R U P D 2
C22A C 0.000(2) 0.5929(6) 0.537(3) 0.069(2) Uani 0.46(2) 1 d D U P D 2
C23A C 0.1301(18) 0.5493(5) 0.309(2) 0.072(3) Uani 0.46(2) 1 d D U P D 2
H23A H 0.193829 0.565084 0.342405 0.087 Uiso 0.46(2) 1 calc R U P D 2
C24A C 0.066(2) 0.5563(6) 0.154(2) 0.091(6) Uani 0.46(2) 1 d D U P D 2
H24D H 0.112703 0.550817 0.105678 0.136 Uiso 0.46(2) 1 calc R U P D 2
H24E H 0.045613 0.579708 0.140469 0.136 Uiso 0.46(2) 1 calc R U P D 2
H24F H -0.001933 0.542923 0.118328 0.136 Uiso 0.46(2) 1 calc R U P D 2
C25A C 0.182(2) 0.5134(6) 0.337(3) 0.089(6) Uani 0.46(2) 1 d D U P D 2
H25D H 0.124098 0.497169 0.291574 0.133 Uiso 0.46(2) 1 calc R U P D 2
H25E H 0.214372 0.509229 0.435345 0.133 Uiso 0.46(2) 1 calc R U P D 2
H25F H 0.240282 0.511772 0.302257 0.133 Uiso 0.46(2) 1 calc R U P D 2
C26A C 0.004(2) 0.6261(5) 0.611(2) 0.075(3) Uani 0.46(2) 1 d D U P D 2
H26A H 0.080760 0.635238 0.642119 0.090 Uiso 0.46(2) 1 calc R U P D 2
C27A C -0.028(3) 0.6235(7) 0.736(2) 0.096(5) Uani 0.46(2) 1 d D U P D 2
H27D H -0.101489 0.613348 0.708202 0.144 Uiso 0.46(2) 1 calc R U P D 2
H27E H -0.029574 0.645585 0.772387 0.144 Uiso 0.46(2) 1 calc R U P D 2
H27F H 0.026961 0.609981 0.807118 0.144 Uiso 0.46(2) 1 calc R U P D 2
C28A C -0.079(2) 0.6509(7) 0.506(3) 0.094(6) Uani 0.46(2) 1 d D U P D 2
H28D H -0.053535 0.655760 0.433939 0.141 Uiso 0.46(2) 1 calc R U P D 2
H28E H -0.081804 0.671335 0.553182 0.141 Uiso 0.46(2) 1 calc R U P D 2
H28F H -0.153212 0.641074 0.466200 0.141 Uiso 0.46(2) 1 calc R U P D 2
C38A C 0.659(2) 0.6093(10) 1.1207(19) 0.096(7) Uani 0.50(5) 1 d D U P A 2
H38D H 0.637993 0.631719 1.135089 0.143 Uiso 0.50(5) 1 calc R U P A 2
H38E H 0.728093 0.603134 1.196667 0.143 Uiso 0.50(5) 1 calc R U P A 2
H38F H 0.599937 0.593974 1.115409 0.143 Uiso 0.50(5) 1 calc R U P A 2
C39A C 0.718(3) 0.5637(5) 0.922(4) 0.093(7) Uani 0.50(5) 1 d D U P A 2
H39D H 0.649522 0.551008 0.875640 0.139 Uiso 0.50(5) 1 calc R U P A 2
H39E H 0.762189 0.553187 1.009577 0.139 Uiso 0.50(5) 1 calc R U P A 2
H39F H 0.760433 0.564450 0.865923 0.139 Uiso 0.50(5) 1 calc R U P A 2
C40A C 0.8096(19) 0.6348(7) 0.986(3) 0.080(6) Uani 0.50(5) 1 d D U P A 2
H40D H 0.787717 0.657993 0.972519 0.120 Uiso 0.50(5) 1 calc R U P A 2
H40E H 0.842441 0.628488 0.922111 0.120 Uiso 0.50(5) 1 calc R U P A 2
H40F H 0.864158 0.631480 1.079382 0.120 Uiso 0.50(5) 1 calc R U P A 2
C42A C 0.380(2) 0.5896(10) 0.247(2) 0.083(7) Uani 0.51(6) 1 d D U P B 2
H42D H 0.321915 0.572693 0.210708 0.125 Uiso 0.51(6) 1 calc R U P B 2
H42E H 0.412477 0.593746 0.180847 0.125 Uiso 0.51(6) 1 calc R U P B 2
H42F H 0.346843 0.609938 0.262702 0.125 Uiso 0.51(6) 1 calc R U P B 2
C43A C 0.607(2) 0.6079(7) 0.464(4) 0.087(7) Uani 0.51(6) 1 d D U P B 2
H43D H 0.572030 0.629587 0.438344 0.130 Uiso 0.51(6) 1 calc R U P B 2
H43E H 0.655511 0.603698 0.417434 0.130 Uiso 0.51(6) 1 calc R U P B 2
H43F H 0.649996 0.607291 0.562991 0.130 Uiso 0.51(6) 1 calc R U P B 2
C44A C 0.561(3) 0.5364(6) 0.375(4) 0.096(7) Uani 0.51(6) 1 d D U P B 2
H44D H 0.621453 0.528659 0.457937 0.145 Uiso 0.51(6) 1 calc R U P B 2
H44E H 0.590915 0.542194 0.307211 0.145 Uiso 0.51(6) 1 calc R U P B 2
H44F H 0.505638 0.518907 0.337995 0.145 Uiso 0.51(6) 1 calc R U P B 2

loop_
_atom_site_aniso_label
_atom_site_aniso_U_11
_atom_site_aniso_U_22
_atom_site_aniso_U_33
_atom_site_aniso_U_23
_atom_site_aniso_U_13
_atom_site_aniso_U_12
Lu1 0.04597(13) 0.04504(13) 0.04343(12) 0.00648(11) 0.01945(9) 0.00478(12)
Si1 0.0523(10) 0.0943(15) 0.0551(10) 0.0075(11) 0.0093(8) 0.0011(11)
C38 0.122(12) 0.104(15) 0.074(9) 0.018(10) 0.023(9) 0.016(12)
C39 0.075(9) 0.082(10) 0.098(14) 0.026(9) 0.021(9) 0.009(9)
C40 0.073(9) 0.122(11) 0.080(14) -0.027(10) 0.013(9) -0.004(9)
Si2 0.0643(11) 0.0700(12) 0.0578(10) 0.0027(9) 0.0341(9) 0.0128(9)
C42 0.082(10) 0.084(13) 0.061(8) 0.004(8) 0.040(7) 0.003(10)
C43 0.063(9) 0.106(13) 0.090(12) 0.011(10) 0.047(9) 0.008(9)
C44 0.116(15) 0.103(11) 0.093(13) -0.001(9) 0.065(12) 0.025(10)
N1 0.048(3) 0.046(3) 0.044(3) -0.001(2) 0.017(2) -0.002(2)
C1 0.045(3) 0.044(3) 0.050(3) 0.002(2) 0.020(3) -0.002(2)
C2 0.042(3) 0.049(3) 0.043(3) 0.006(2) 0.013(2) 0.000(2)
C3 0.052(3) 0.049(3) 0.049(3) 0.005(3) 0.015(3) 0.007(3)
C4 0.059(4) 0.067(4) 0.072(5) 0.018(4) 0.012(3) 0.006(3)
C5 0.097(6) 0.070(5) 0.060(4) 0.022(4) 0.009(4) 0.013(4)
C6 0.102(6) 0.043(4) 0.067(4) 0.010(3) 0.026(4) -0.002(4)
C7 0.083(5) 0.047(4) 0.060(4) 0.001(3) 0.029(4) -0.007(3)
C8 0.062(4) 0.041(3) 0.047(3) 0.001(2) 0.023(3) -0.001(3)
C9 0.051(3) 0.051(3) 0.061(4) 0.001(3) 0.020(3) -0.005(3)
N2 0.070(3) 0.062(3) 0.102(4) -0.010(3) 0.005(3) -0.016(3)
C10 0.063(4) 0.063(4) 0.082(5) -0.016(4) 0.020(4) -0.009(4)
C11 0.092(5) 0.080(5) 0.120(6) -0.015(5) -0.010(5) -0.019(4)
C12 0.102(5) 0.087(5) 0.133(6) -0.005(5) -0.005(5) -0.029(4)
C13 0.101(5) 0.091(5) 0.139(6) -0.005(5) -0.018(5) -0.025(5)
C14 0.092(5) 0.093(5) 0.141(6) -0.002(5) -0.013(5) -0.019(5)
C15 0.084(5) 0.084(5) 0.123(6) 0.003(5) -0.003(5) -0.027(4)
C16 0.040(3) 0.059(4) 0.056(3) 0.000(3) 0.016(3) 0.000(3)
N3 0.037(4) 0.037(4) 0.097(5) 0.012(4) 0.037(4) 0.001(4)
C17 0.044(3) 0.056(4) 0.086(4) 0.012(3) 0.029(3) 0.000(3)
C18 0.049(4) 0.064(4) 0.090(5) 0.006(4) 0.025(4) -0.006(4)
C19 0.057(4) 0.071(5) 0.092(6) 0.007(5) 0.024(5) -0.009(4)
C20 0.056(5) 0.077(5) 0.093(6) 0.014(5) 0.026(5) -0.011(4)
C21 0.052(4) 0.081(5) 0.092(6) 0.017(5) 0.033(4) -0.003(4)
C22 0.049(4) 0.071(4) 0.091(4) 0.016(4) 0.033(4) 0.003(4)
C23 0.055(4) 0.070(6) 0.089(6) -0.002(5) 0.027(5) -0.005(5)
C24 0.071(8) 0.085(10) 0.092(8) 0.009(9) 0.022(7) -0.008(9)
C25 0.079(8) 0.081(9) 0.097(11) -0.009(9) 0.023(9) 0.005(7)
C26 0.058(4) 0.079(6) 0.092(5) 0.019(5) 0.044(4) 0.009(5)
C27 0.096(9) 0.106(11) 0.114(9) 0.012(9) 0.064(7) 0.010(10)
C28 0.080(10) 0.101(9) 0.099(11) 0.006(9) 0.029(9) 0.030(8)
C37 0.065(4) 0.062(4) 0.050(4) -0.006(3) 0.013(3) 0.001(3)
C41 0.055(4) 0.059(4) 0.048(3) 0.009(3) 0.019(3) 0.006(3)
O1 0.095(4) 0.064(3) 0.057(3) 0.005(3) 0.041(3) 0.025(3)
C29 0.108(6) 0.061(4) 0.070(4) 0.002(4) 0.044(4) 0.019(4)
C30 0.120(6) 0.075(5) 0.077(5) -0.003(4) 0.050(5) 0.023(5)
C31 0.127(6) 0.090(5) 0.073(4) -0.005(4) 0.044(5) 0.027(5)
C32 0.114(5) 0.084(4) 0.062(4) 0.002(4) 0.048(5) 0.029(5)
O2 0.075(3) 0.058(2) 0.087(3) 0.027(2) 0.049(2) 0.015(2)
C33 0.083(4) 0.083(4) 0.107(5) 0.033(4) 0.046(4) 0.018(4)
C34 0.089(4) 0.074(5) 0.105(5) 0.025(4) 0.056(4) 0.007(4)
C35 0.100(5) 0.069(5) 0.109(5) 0.028(4) 0.048(4) 0.015(4)
C36 0.090(4) 0.068(4) 0.103(5) 0.028(4) 0.051(4) 0.019(4)
O1A 0.101(5) 0.068(5) 0.061(5) 0.004(4) 0.044(5) 0.024(5)
C29A 0.110(6) 0.066(5) 0.069(5) 0.003(5) 0.045(5) 0.020(5)
C30A 0.123(6) 0.077(5) 0.075(5) 0.000(5) 0.039(5) 0.017(6)
C31A 0.122(7) 0.086(6) 0.074(6) -0.002(5) 0.036(6) 0.023(6)
C32A 0.112(6) 0.086(5) 0.066(5) 0.000(5) 0.044(6) 0.030(5)
O2A 0.075(3) 0.058(2) 0.087(3) 0.027(2) 0.049(2) 0.015(2)
C33A 0.089(5) 0.067(5) 0.099(6) 0.028(5) 0.045(5) 0.011(5)
C34A 0.095(5) 0.070(6) 0.103(6) 0.029(5) 0.048(5) 0.013(5)
C35A 0.091(5) 0.071(5) 0.106(5) 0.030(5) 0.047(5) 0.011(5)
C36A 0.088(5) 0.070(5) 0.101(5) 0.029(5) 0.043(5) 0.012(4)
N2A 0.077(4) 0.071(5) 0.107(5) -0.010(4) 0.004(4) -0.017(4)
C10A 0.068(6) 0.065(6) 0.093(6) -0.013(6) 0.012(6) -0.012(6)
C11A 0.090(5) 0.079(5) 0.119(6) -0.008(6) -0.002(6) -0.021(5)
C12A 0.097(6) 0.086(6) 0.130(7) -0.009(6) -0.006(6) -0.024(5)
C13A 0.097(6) 0.089(6) 0.135(7) -0.005(6) -0.010(6) -0.025(6)
C14A 0.094(6) 0.089(6) 0.134(7) -0.005(6) -0.007(6) -0.024(6)
C15A 0.084(5) 0.082(6) 0.123(6) -0.006(5) -0.001(5) -0.021(5)
N3A 0.038(4) 0.038(5) 0.092(5) 0.012(5) 0.035(4) 0.001(4)
C17A 0.044(4) 0.056(4) 0.087(4) 0.012(4) 0.029(4) 0.000(3)
C18A 0.049(4) 0.064(4) 0.090(5) 0.007(4) 0.027(4) -0.007(4)
C19A 0.058(5) 0.069(5) 0.094(6) 0.012(5) 0.024(5) -0.010(4)
C20A 0.057(5) 0.076(5) 0.096(6) 0.017(5) 0.029(5) -0.012(4)
C21A 0.053(5) 0.082(5) 0.094(6) 0.016(5) 0.031(5) -0.005(4)
C22A 0.048(4) 0.072(4) 0.091(5) 0.016(4) 0.034(4) 0.002(4)
C23A 0.055(5) 0.068(6) 0.090(6) 0.002(5) 0.025(5) -0.007(5)
C24A 0.073(8) 0.084(11) 0.098(10) 0.012(10) 0.018(8) 0.003(10)
C25A 0.077(9) 0.080(10) 0.098(11) -0.002(9) 0.022(10) 0.002(8)
C26A 0.060(5) 0.080(6) 0.095(6) 0.017(5) 0.040(5) 0.011(5)
C27A 0.091(9) 0.096(11) 0.116(10) 0.021(10) 0.058(8) 0.024(10)
C28A 0.080(10) 0.093(9) 0.099(12) 0.014(9) 0.025(9) 0.025(8)
C38A 0.096(10) 0.101(14) 0.072(9) 0.014(9) 0.015(8) -0.018(11)
C39A 0.082(10) 0.087(10) 0.100(14) 0.029(9) 0.026(9) -0.001(9)
C40A 0.057(8) 0.106(10) 0.076(13) -0.015(9) 0.027(8) -0.004(7)
C42A 0.089(10) 0.096(14) 0.067(9) 0.013(10) 0.034(8) -0.009(10)
C43A 0.077(10) 0.093(12) 0.098(13) -0.004(11) 0.043(9) 0.005(10)
C44A 0.102(15) 0.096(10) 0.109(14) -0.010(9) 0.062(11) 0.020(10)

loop_
_atom_type_symbol
_atom_type_description
_atom_type_scat_dispersion_real
_atom_type_scat_dispersion_imag
_atom_type_scat_source
C C 0.0033 0.0016 'International Tables Vol C Tables 4.2.6.8 and 6.1.1.4'
H H 0.0000 0.0000 'International Tables Vol C Tables 4.2.6.8 and 6.1.1.4'
Lu Lu -0.4720 5.8584 'International Tables Vol C Tables 4.2.6.8 and 6.1.1.4'
N N 0.0061 0.0033 'International Tables Vol C Tables 4.2.6.8 and 6.1.1.4'
O O 0.0106 0.0060 'International Tables Vol C Tables 4.2.6.8 and 6.1.1.4'
Si Si 0.0817 0.0704 'International Tables Vol C Tables 4.2.6.8 and 6.1.1.4'

loop_
_geom_angle_atom_site_label_1
_geom_angle_atom_site_label_2
_geom_angle_atom_site_label_3
_geom_angle
_geom_angle_site_symmetry_1
_geom_angle_site_symmetry_3
_geom_angle_publ_flag
C1 Lu1 N3 71.5(3) . . ?
C1 Lu1 N3A 71.4(3) . . ?
C37 Lu1 C1 98.6(2) . . ?
C37 Lu1 N3 163.5(7) . . ?
C37 Lu1 O1 87.2(5) . . ?
C37 Lu1 O2 102.1(2) . . ?
C37 Lu1 O1A 86.5(11) . . ?
C37 Lu1 O2A 102.1(2) . . ?
C37 Lu1 N3A 164.5(7) . . ?
C41 Lu1 C1 102.84(19) . . ?
C41 Lu1 N3 98.9(8) . . ?
C41 Lu1 C37 96.1(2) . . ?
C41 Lu1 O1 168.4(4) . . ?
C41 Lu1 O2 87.83(18) . . ?
C41 Lu1 O1A 166.5(10) . . ?
C41 Lu1 O2A 87.83(18) . . ?
C41 Lu1 N3A 97.6(9) . . ?
O1 Lu1 C1 87.6(4) . . ?
O1 Lu1 N3 79.4(9) . . ?
O2 Lu1 C1 155.52(17) . . ?
O2 Lu1 N3 85.2(3) . . ?
O2 Lu1 O1 80.6(4) . . ?
O1A Lu1 C1 89.8(9) . . ?
O1A Lu1 N3A 81.9(13) . . ?
O2A Lu1 C1 155.52(17) . . ?
O2A Lu1 O1A 78.7(10) . . ?
O2A Lu1 N3A 85.5(3) . . ?
C38 Si1 C39 105.6(10) . . ?
C40 Si1 C38 105.6(10) . . ?
C40 Si1 C39 106.9(11) . . ?
C37 Si1 C38 113.1(9) . . ?
C37 Si1 C39 108.7(11) . . ?
C37 Si1 C40 116.2(12) . . ?
C37 Si1 C38A 109.4(10) . . ?
C37 Si1 C39A 115.8(11) . . ?
C37 Si1 C40A 109.2(11) . . ?
C38A Si1 C39A 109.9(10) . . ?
C38A Si1 C40A 105.3(9) . . ?
C39A Si1 C40A 106.7(11) . . ?
Si1 C38 H38A 109.5 . . ?
Si1 C38 H38B 109.5 . . ?
Si1 C38 H38C 109.5 . . ?
H38A C38 H38B 109.5 . . ?
H38A C38 H38C 109.5 . . ?
H38B C38 H38C 109.5 . . ?
Si1 C39 H39A 109.5 . . ?
Si1 C39 H39B 109.5 . . ?
Si1 C39 H39C 109.5 . . ?
H39A C39 H39B 109.5 . . ?
H39A C39 H39C 109.5 . . ?
H39B C39 H39C 109.5 . . ?
Si1 C40 H40A 109.5 . . ?
Si1 C40 H40B 109.5 . . ?
Si1 C40 H40C 109.5 . . ?
H40A C40 H40B 109.5 . . ?
H40A C40 H40C 109.5 . . ?
H40B C40 H40C 109.5 . . ?
C42 Si2 C44 106.5(10) . . ?
C43 Si2 C42 106.4(10) . . ?
C43 Si2 C44 107.7(11) . . ?
C41 Si2 C42 112.9(10) . . ?
C41 Si2 C43 109.5(10) . . ?
C41 Si2 C44 113.4(11) . . ?
C41 Si2 C42A 110.9(11) . . ?
C41 Si2 C43A 113.4(10) . . ?
C41 Si2 C44A 115.0(11) . . ?
C42A Si2 C43A 105.0(10) . . ?
C42A Si2 C44A 107.5(11) . . ?
C44A Si2 C43A 104.3(10) . . ?
Si2 C42 H42A 109.5 . . ?
Si2 C42 H42B 109.5 . . ?
Si2 C42 H42C 109.5 . . ?
H42A C42 H42B 109.5 . . ?
H42A C42 H42C 109.5 . . ?
H42B C42 H42C 109.5 . . ?
Si2 C43 H43A 109.5 . . ?
Si2 C43 H43B 109.5 . . ?
Si2 C43 H43C 109.5 . . ?
H43A C43 H43B 109.5 . . ?
H43A C43 H43C 109.5 . . ?
H43B C43 H43C 109.5 . . ?
Si2 C44 H44A 109.5 . . ?
Si2 C44 H44B 109.5 . . ?
Si2 C44 H44C 109.5 . . ?
H44A C44 H44B 109.5 . . ?
H44A C44 H44C 109.5 . . ?
H44B C44 H44C 109.5 . . ?
C1 N1 C8 112.0(5) . . ?
C1 N1 C9 125.7(5) . . ?
C8 N1 C9 122.3(5) . . ?
N1 C1 Lu1 142.7(4) . . ?
N1 C1 C2 104.9(5) . . ?
C2 C1 Lu1 112.3(4) . . ?
C1 C2 C3 110.1(5) . . ?
C1 C2 C16 122.5(5) . . ?
C16 C2 C3 127.4(5) . . ?
C4 C3 C2 135.8(6) . . ?
C8 C3 C2 105.6(5) . . ?
C8 C3 C4 118.5(6) . . ?
C3 C4 H4 120.9 . . ?
C5 C4 C3 118.2(7) . . ?
C5 C4 H4 120.9 . . ?
C4 C5 H5 119.0 . . ?
C6 C5 C4 121.9(7) . . ?
C6 C5 H5 119.0 . . ?
C5 C6 H6 119.2 . . ?
C5 C6 C7 121.5(7) . . ?
C7 C6 H6 119.2 . . ?
C6 C7 H7 121.3 . . ?
C6 C7 C8 117.4(7) . . ?
C8 C7 H7 121.3 . . ?
N1 C8 C3 107.4(5) . . ?
N1 C8 C7 130.2(6) . . ?
C7 C8 C3 122.4(6) . . ?
N1 C9 H9AA 109.3 . . ?
N1 C9 H9AB 109.3 . . ?
N1 C9 H9BC 108.7 . . ?
N1 C9 H9BD 108.7 . . ?
N1 C9 C10 111.6(6) . . ?
N1 C9 C10A 114.1(16) . . ?
H9AA C9 H9AB 108.0 . . ?
H9BC C9 H9BD 107.6 . . ?
C10 C9 H9AA 109.3 . . ?
C10 C9 H9AB 109.3 . . ?
C10A C9 H9BC 108.7 . . ?
C10A C9 H9BD 108.7 . . ?
C11 N2 C10 111.4(10) . . ?
C15 N2 C10 112.2(11) . . ?
C15 N2 C11 108.3(13) . . ?
C9 C10 H10A 109.4 . . ?
C9 C10 H10B 109.4 . . ?
N2 C10 C9 111.0(8) . . ?
N2 C10 H10A 109.4 . . ?
N2 C10 H10B 109.4 . . ?
H10A C10 H10B 108.0 . . ?
N2 C11 H11A 110.6 . . ?
N2 C11 H11B 110.6 . . ?
N2 C11 C12 105.7(12) . . ?
H11A C11 H11B 108.7 . . ?
C12 C11 H11A 110.6 . . ?
C12 C11 H11B 110.6 . . ?
C11 C12 H12A 111.2 . . ?
C11 C12 H12B 111.2 . . ?
H12A C12 H12B 109.2 . . ?
C13 C12 C11 102.6(12) . . ?
C13 C12 H12A 111.2 . . ?
C13 C12 H12B 111.2 . . ?
C12 C13 H13A 110.2 . . ?
C12 C13 H13B 110.2 . . ?
H13A C13 H13B 108.5 . . ?
C14 C13 C12 107.6(10) . . ?
C14 C13 H13A 110.2 . . ?
C14 C13 H13B 110.2 . . ?
C13 C14 H14A 110.2 . . ?
C13 C14 H14B 110.2 . . ?
C13 C14 C15 107.7(11) . . ?
H14A C14 H14B 108.5 . . ?
C15 C14 H14A 110.2 . . ?
C15 C14 H14B 110.2 . . ?
N2 C15 C14 111.6(10) . . ?
N2 C15 H15A 109.3 . . ?
N2 C15 H15B 109.3 . . ?
C14 C15 H15A 109.3 . . ?
C14 C15 H15B 109.3 . . ?
H15A C15 H15B 108.0 . . ?
C2 C16 H16 118.5 . . ?
C2 C16 H16A 118.4 . . ?
N3 C16 C2 123.0(7) . . ?
N3 C16 H16 118.5 . . ?
N3A C16 C2 123.1(7) . . ?
N3A C16 H16A 118.4 . . ?
C16 N3 Lu1 110.3(6) . . ?
C16 N3 C17 111.0(16) . . ?
C17 N3 Lu1 136.0(18) . . ?
C18 C17 N3 121.6(14) . . ?
C18 C17 C22 121.4(12) . . ?
C22 C17 N3 116.8(13) . . ?
C17 C18 C19 118.0(12) . . ?
C17 C18 C23 122.9(12) . . ?
C19 C18 C23 118.9(12) . . ?
C18 C19 H19 119.4 . . ?
C20 C19 C18 121.3(13) . . ?
C20 C19 H19 119.4 . . ?
C19 C20 H20 119.8 . . ?
C21 C20 C19 120.3(12) . . ?
C21 C20 H20 119.8 . . ?
C20 C21 H21 119.1 . . ?
C20 C21 C22 121.8(12) . . ?
C22 C21 H21 119.1 . . ?
C17 C22 C21 117.2(12) . . ?
C17 C22 C26 120.9(12) . . ?
C21 C22 C26 121.9(12) . . ?
C18 C23 H23 107.4 . . ?
C18 C23 C24 110.7(12) . . ?
C18 C23 C25 112.2(13) . . ?
C24 C23 H23 107.4 . . ?
C24 C23 C25 111.5(13) . . ?
C25 C23 H23 107.4 . . ?
C23 C24 H24A 109.5 . . ?
C23 C24 H24B 109.5 . . ?
C23 C24 H24C 109.5 . . ?
H24A C24 H24B 109.5 . . ?
H24A C24 H24C 109.5 . . ?
H24B C24 H24C 109.5 . . ?
C23 C25 H25A 109.5 . . ?
C23 C25 H25B 109.5 . . ?
C23 C25 H25C 109.5 . . ?
H25A C25 H25B 109.5 . . ?
H25A C25 H25C 109.5 . . ?
H25B C25 H25C 109.5 . . ?
C22 C26 H26 106.0 . . ?
C22 C26 C27 114.9(13) . . ?
C22 C26 C28 112.4(14) . . ?
C27 C26 H26 106.0 . . ?
C28 C26 H26 106.0 . . ?
C28 C26 C27 110.8(13) . . ?
C26 C27 H27A 109.5 . . ?
C26 C27 H27B 109.5 . . ?
C26 C27 H27C 109.5 . . ?
H27A C27 H27B 109.5 . . ?
H27A C27 H27C 109.5 . . ?
H27B C27 H27C 109.5 . . ?
C26 C28 H28A 109.5 . . ?
C26 C28 H28B 109.5 . . ?
C26 C28 H28C 109.5 . . ?
H28A C28 H28B 109.5 . . ?
H28A C28 H28C 109.5 . . ?
H28B C28 H28C 109.5 . . ?
Lu1 C37 H37A 102.4 . . ?
Lu1 C37 H37B 102.4 . . ?
Si1 C37 Lu1 138.8(4) . . ?
Si1 C37 H37A 102.4 . . ?
Si1 C37 H37B 102.4 . . ?
H37A C37 H37B 104.9 . . ?
Lu1 C41 H41A 105.8 . . ?
Lu1 C41 H41B 105.8 . . ?
Si2 C41 Lu1 126.2(3) . . ?
Si2 C41 H41A 105.8 . . ?
Si2 C41 H41B 105.8 . . ?
H41A C41 H41B 106.2 . . ?
C29 O1 Lu1 124.5(9) . . ?
C29 O1 C32 107.8(7) . . ?
C32 O1 Lu1 125.2(8) . . ?
O1 C29 H29A 110.4 . . ?
O1 C29 H29B 110.4 . . ?
O1 C29 C30 106.6(9) . . ?
H29A C29 H29B 108.6 . . ?
C30 C29 H29A 110.4 . . ?
C30 C29 H29B 110.4 . . ?
C29 C30 H30A 110.7 . . ?
C29 C30 H30B 110.7 . . ?
H30A C30 H30B 108.8 . . ?
C31 C30 C29 105.4(9) . . ?
C31 C30 H30A 110.7 . . ?
C31 C30 H30B 110.7 . . ?
C30 C31 H31A 110.2 . . ?
C30 C31 H31B 110.2 . . ?
H31A C31 H31B 108.5 . . ?
C32 C31 C30 107.6(9) . . ?
C32 C31 H31A 110.2 . . ?
C32 C31 H31B 110.2 . . ?
O1 C32 H32A 110.1 . . ?
O1 C32 H32B 110.1 . . ?
C31 C32 O1 107.8(8) . . ?
C31 C32 H32A 110.1 . . ?
C31 C32 H32B 110.1 . . ?
H32A C32 H32B 108.5 . . ?
C33 O2 Lu1 132.1(5) . . ?
C33 O2 C36 105.7(6) . . ?
C36 O2 Lu1 120.8(5) . . ?
O2 C33 H33A 109.7 . . ?
O2 C33 H33B 109.7 . . ?
H33A C33 H33B 108.2 . . ?
C34 C33 O2 109.7(8) . . ?
C34 C33 H33A 109.7 . . ?
C34 C33 H33B 109.7 . . ?
C33 C34 H34A 110.8 . . ?
C33 C34 H34B 110.8 . . ?
C33 C34 C35 104.9(9) . . ?
H34A C34 H34B 108.8 . . ?
C35 C34 H34A 110.8 . . ?
C35 C34 H34B 110.8 . . ?
C34 C35 H35A 110.6 . . ?
C34 C35 H35B 110.6 . . ?
H35A C35 H35B 108.7 . . ?
C36 C35 C34 105.8(8) . . ?
C36 C35 H35A 110.6 . . ?
C36 C35 H35B 110.6 . . ?
O2 C36 C35 108.3(8) . . ?
O2 C36 H36A 110.0 . . ?
O2 C36 H36B 110.0 . . ?
C35 C36 H36A 110.0 . . ?
C35 C36 H36B 110.0 . . ?
H36A C36 H36B 108.4 . . ?
C29A O1A Lu1 118(2) . . ?
C29A O1A C32A 104.3(18) . . ?
C32A O1A Lu1 111.0(19) . . ?
O1A C29A H29C 110.5 . . ?
O1A C29A H29D 110.5 . . ?
O1A C29A C30A 106.1(15) . . ?
H29C C29A H29D 108.7 . . ?
C30A C29A H29C 110.5 . . ?
C30A C29A H29D 110.5 . . ?
C29A C30A H30C 109.7 . . ?
C29A C30A H30D 109.7 . . ?
H30C C30A H30D 108.2 . . ?
C31A C30A C29A 109.8(16) . . ?
C31A C30A H30C 109.7 . . ?
C31A C30A H30D 109.7 . . ?
C30A C31A H31C 110.9 . . ?
C30A C31A H31D 110.9 . . ?
H31C C31A H31D 108.9 . . ?
C32A C31A C30A 104.2(16) . . ?
C32A C31A H31C 110.9 . . ?
C32A C31A H31D 110.9 . . ?
O1A C32A H32C 109.5 . . ?
O1A C32A H32D 109.5 . . ?
C31A C32A O1A 110.7(16) . . ?
C31A C32A H32C 109.5 . . ?
C31A C32A H32D 109.5 . . ?
H32C C32A H32D 108.1 . . ?
C33A O2A Lu1 119.8(9) . . ?
C33A O2A C36A 103.3(13) . . ?
C36A O2A Lu1 128.8(9) . . ?
O2A C33A H33C 110.2 . . ?
O2A C33A H33D 110.2 . . ?
H33C C33A H33D 108.5 . . ?
C34A C33A O2A 107.6(16) . . ?
C34A C33A H33C 110.2 . . ?
C34A C33A H33D 110.2 . . ?
C33A C34A H34C 111.4 . . ?
C33A C34A H34D 111.4 . . ?
C33A C34A C35A 101.6(17) . . ?
H34C C34A H34D 109.3 . . ?
C35A C34A H34C 111.4 . . ?
C35A C34A H34D 111.4 . . ?
C34A C35A H35C 110.4 . . ?
C34A C35A H35D 110.4 . . ?
H35C C35A H35D 108.6 . . ?
C36A C35A C34A 106.8(16) . . ?
C36A C35A H35C 110.4 . . ?
C36A C35A H35D 110.4 . . ?
O2A C36A H36C 110.2 . . ?
O2A C36A H36D 110.2 . . ?
C35A C36A O2A 107.4(15) . . ?
C35A C36A H36C 110.2 . . ?
C35A C36A H36D 110.2 . . ?
H36C C36A H36D 108.5 . . ?
C11A N2A C10A 123(3) . . ?
C15A N2A C10A 125(3) . . ?
C15A N2A C11A 112(2) . . ?
C9 C10A H10C 108.8 . . ?
C9 C10A H10D 108.8 . . ?
N2A C10A C9 114(2) . . ?
N2A C10A H10C 108.8 . . ?
N2A C10A H10D 108.8 . . ?
H10C C10A H10D 107.7 . . ?
N2A C11A H11C 109.4 . . ?
N2A C11A H11D 109.4 . . ?
N2A C11A C12A 111(3) . . ?
H11C C11A H11D 108.0 . . ?
C12A C11A H11C 109.4 . . ?
C12A C11A H11D 109.4 . . ?
C11A C12A H12C 110.8 . . ?
C11A C12A H12D 110.8 . . ?
H12C C12A H12D 108.9 . . ?
C13A C12A C11A 105(2) . . ?
C13A C12A H12C 110.8 . . ?
C13A C12A H12D 110.8 . . ?
C12A C13A H13C 109.7 . . ?
C12A C13A H13D 109.7 . . ?
H13C C13A H13D 108.2 . . ?
C14A C13A C12A 110(2) . . ?
C14A C13A H13C 109.7 . . ?
C14A C13A H13D 109.7 . . ?
C13A C14A H14C 110.1 . . ?
C13A C14A H14D 110.1 . . ?
C13A C14A C15A 108(2) . . ?
H14C C14A H14D 108.4 . . ?
C15A C14A H14C 110.1 . . ?
C15A C14A H14D 110.1 . . ?
N2A C15A C14A 108(2) . . ?
N2A C15A H15C 110.1 . . ?
N2A C15A H15D 110.1 . . ?
C14A C15A H15C 110.1 . . ?
C14A C15A H15D 110.1 . . ?
H15C C15A H15D 108.4 . . ?
C16 N3A Lu1 110.6(7) . . ?
C16 N3A C17A 111.6(18) . . ?
C17A N3A Lu1 137(2) . . ?
C18A C17A N3A 120.7(17) . . ?
C18A C17A C22A 121.9(12) . . ?
C22A C17A N3A 116.3(15) . . ?
C17A C18A C19A 117.5(12) . . ?
C17A C18A C23A 123.0(13) . . ?
C19A C18A C23A 119.6(13) . . ?
C18A C19A H19A 119.6 . . ?
C20A C19A C18A 120.7(14) . . ?
C20A C19A H19A 119.6 . . ?
C19A C20A H20A 119.2 . . ?
C21A C20A C19A 121.6(14) . . ?
C21A C20A H20A 119.2 . . ?
C20A C21A H21A 119.6 . . ?
C20A C21A C22A 120.7(14) . . ?
C22A C21A H21A 119.6 . . ?
C17A C22A C21A 117.5(13) . . ?
C17A C22A C26A 122.5(14) . . ?
C21A C22A C26A 119.8(13) . . ?
C18A C23A H23A 106.5 . . ?
C18A C23A C24A 111.7(14) . . ?
C18A C23A C25A 112.7(14) . . ?
C24A C23A H23A 106.5 . . ?
C24A C23A C25A 112.4(14) . . ?
C25A C23A H23A 106.5 . . ?
C23A C24A H24D 109.5 . . ?
C23A C24A H24E 109.5 . . ?
C23A C24A H24F 109.5 . . ?
H24D C24A H24E 109.5 . . ?
H24D C24A H24F 109.5 . . ?
H24E C24A H24F 109.5 . . ?
C23A C25A H25D 109.5 . . ?
C23A C25A H25E 109.5 . . ?
C23A C25A H25F 109.5 . . ?
H25D C25A H25E 109.5 . . ?
H25D C25A H25F 109.5 . . ?
H25E C25A H25F 109.5 . . ?
C22A C26A H26A 108.5 . . ?
C22A C26A C27A 114.5(15) . . ?
C22A C26A C28A 108.7(16) . . ?
C27A C26A H26A 108.5 . . ?
C27A C26A C28A 107.9(15) . . ?
C28A C26A H26A 108.5 . . ?
C26A C27A H27D 109.5 . . ?
C26A C27A H27E 109.5 . . ?
C26A C27A H27F 109.5 . . ?
H27D C27A H27E 109.5 . . ?
H27D C27A H27F 109.5 . . ?
H27E C27A H27F 109.5 . . ?
C26A C28A H28D 109.5 . . ?
C26A C28A H28E 109.5 . . ?
C26A C28A H28F 109.5 . . ?
H28D C28A H28E 109.5 . . ?
H28D C28A H28F 109.5 . . ?
H28E C28A H28F 109.5 . . ?
Si1 C38A H38D 109.5 . . ?
Si1 C38A H38E 109.5 . . ?
Si1 C38A H38F 109.5 . . ?
H38D C38A H38E 109.5 . . ?
H38D C38A H38F 109.5 . . ?
H38E C38A H38F 109.5 . . ?
Si1 C39A H39D 109.5 . . ?
Si1 C39A H39E 109.5 . . ?
Si1 C39A H39F 109.5 . . ?
H39D C39A H39E 109.5 . . ?
H39D C39A H39F 109.5 . . ?
H39E C39A H39F 109.5 . . ?
Si1 C40A H40D 109.5 . . ?
Si1 C40A H40E 109.5 . . ?
Si1 C40A H40F 109.5 . . ?
H40D C40A H40E 109.5 . . ?
H40D C40A H40F 109.5 . . ?
H40E C40A H40F 109.5 . . ?
Si2 C42A H42D 109.5 . . ?
Si2 C42A H42E 109.5 . . ?
Si2 C42A H42F 109.5 . . ?
H42D C42A H42E 109.5 . . ?
H42D C42A H42F 109.5 . . ?
H42E C42A H42F 109.5 . . ?
Si2 C43A H43D 109.5 . . ?
Si2 C43A H43E 109.5 . . ?
Si2 C43A H43F 109.5 . . ?
H43D C43A H43E 109.5 . . ?
H43D C43A H43F 109.5 . . ?
H43E C43A H43F 109.5 . . ?
Si2 C44A H44D 109.5 . . ?
Si2 C44A H44E 109.5 . . ?
Si2 C44A H44F 109.5 . . ?
H44D C44A H44E 109.5 . . ?
H44D C44A H44F 109.5 . . ?
H44E C44A H44F 109.5 . . ?

loop_
_geom_bond_atom_site_label_1
_geom_bond_atom_site_label_2
_geom_bond_distance
_geom_bond_site_symmetry_2
_geom_bond_publ_flag
Lu1 C1 2.432(5) . ?
Lu1 N3 2.541(10) . ?
Lu1 C37 2.370(6) . ?
Lu1 C41 2.345(6) . ?
Lu1 O1 2.409(7) . ?
Lu1 O2 2.371(4) . ?
Lu1 O1A 2.413(15) . ?
Lu1 O2A 2.371(4) . ?
Lu1 N3A 2.541(11) . ?
Si1 C38 1.893(14) . ?
Si1 C39 1.903(14) . ?
Si1 C40 1.883(14) . ?
Si1 C37 1.832(6) . ?
Si1 C38A 1.878(14) . ?
Si1 C39A 1.885(14) . ?
Si1 C40A 1.898(13) . ?
C38 H38A 0.9600 . ?
C38 H38B 0.9600 . ?
C38 H38C 0.9600 . ?
C39 H39A 0.9600 . ?
C39 H39B 0.9600 . ?
C39 H39C 0.9600 . ?
C40 H40A 0.9600 . ?
C40 H40B 0.9600 . ?
C40 H40C 0.9600 . ?
Si2 C42 1.882(13) . ?
Si2 C43 1.870(13) . ?
Si2 C44 1.884(13) . ?
Si2 C41 1.823(6) . ?
Si2 C42A 1.880(13) . ?
Si2 C43A 1.890(14) . ?
Si2 C44A 1.886(13) . ?
C42 H42A 0.9600 . ?
C42 H42B 0.9600 . ?
C42 H42C 0.9600 . ?
C43 H43A 0.9600 . ?
C43 H43B 0.9600 . ?
C43 H43C 0.9600 . ?
C44 H44A 0.9600 . ?
C44 H44B 0.9600 . ?
C44 H44C 0.9600 . ?
N1 C1 1.380(7) . ?
N1 C8 1.392(7) . ?
N1 C9 1.459(7) . ?
C1 C2 1.399(7) . ?
C2 C3 1.440(7) . ?
C2 C16 1.421(8) . ?
C3 C4 1.402(8) . ?
C3 C8 1.398(8) . ?
C4 H4 0.9300 . ?
C4 C5 1.391(10) . ?
C5 H5 0.9300 . ?
C5 C6 1.364(10) . ?
C6 H6 0.9300 . ?
C6 C7 1.370(9) . ?
C7 H7 0.9300 . ?
C7 C8 1.396(8) . ?
C9 H9AA 0.9700 . ?
C9 H9AB 0.9700 . ?
C9 H9BC 0.9700 . ?
C9 H9BD 0.9700 . ?
C9 C10 1.523(9) . ?
C9 C10A 1.525(19) . ?
N2 C10 1.455(10) . ?
N2 C11 1.436(14) . ?
N2 C15 1.408(14) . ?
C10 H10A 0.9700 . ?
C10 H10B 0.9700 . ?
C11 H11A 0.9700 . ?
C11 H11B 0.9700 . ?
C11 C12 1.624(16) . ?
C12 H12A 0.9700 . ?
C12 H12B 0.9700 . ?
C12 C13 1.523(16) . ?
C13 H13A 0.9700 . ?
C13 H13B 0.9700 . ?
C13 C14 1.479(14) . ?
C14 H14A 0.9700 . ?
C14 H14B 0.9700 . ?
C14 C15 1.560(15) . ?
C15 H15A 0.9700 . ?
C15 H15B 0.9700 . ?
C16 H16 0.9300 . ?
C16 H16A 0.9300 . ?
C16 N3 1.341(12) . ?
C16 N3A 1.332(13) . ?
N3 C17 1.467(11) . ?
C17 C18 1.393(13) . ?
C17 C22 1.405(12) . ?
C18 C19 1.404(13) . ?
C18 C23 1.513(14) . ?
C19 H19 0.9300 . ?
C19 C20 1.376(15) . ?
C20 H20 0.9300 . ?
C20 C21 1.340(15) . ?
C21 H21 0.9300 . ?
C21 C22 1.422(13) . ?
C22 C26 1.517(14) . ?
C23 H23 0.9800 . ?
C23 C24 1.523(15) . ?
C23 C25 1.557(15) . ?
C24 H24A 0.9600 . ?
C24 H24B 0.9600 . ?
C24 H24C 0.9600 . ?
C25 H25A 0.9600 . ?
C25 H25B 0.9600 . ?
C25 H25C 0.9600 . ?
C26 H26 0.9800 . ?
C26 C27 1.536(15) . ?
C26 C28 1.529(15) . ?
C27 H27A 0.9600 . ?
C27 H27B 0.9600 . ?
C27 H27C 0.9600 . ?
C28 H28A 0.9600 . ?
C28 H28B 0.9600 . ?
C28 H28C 0.9600 . ?
C37 H37A 0.9700 . ?
C37 H37B 0.9700 . ?
C41 H41A 0.9700 . ?
C41 H41B 0.9700 . ?
O1 C29 1.429(10) . ?
O1 C32 1.460(11) . ?
C29 H29A 0.9700 . ?
C29 H29B 0.9700 . ?
C29 C30 1.467(14) . ?
C30 H30A 0.9700 . ?
C30 H30B 0.9700 . ?
C30 C31 1.460(14) . ?
C31 H31A 0.9700 . ?
C31 H31B 0.9700 . ?
C31 C32 1.412(12) . ?
C32 H32A 0.9700 . ?
C32 H32B 0.9700 . ?
O2 C33 1.433(11) . ?
O2 C36 1.445(10) . ?
C33 H33A 0.9700 . ?
C33 H33B 0.9700 . ?
C33 C34 1.400(12) . ?
C34 H34A 0.9700 . ?
C34 H34B 0.9700 . ?
C34 C35 1.514(13) . ?
C35 H35A 0.9700 . ?
C35 H35B 0.9700 . ?
C35 C36 1.450(13) . ?
C36 H36A 0.9700 . ?
C36 H36B 0.9700 . ?
O1A C29A 1.425(17) . ?
O1A C32A 1.473(19) . ?
C29A H29C 0.9700 . ?
C29A H29D 0.9700 . ?
C29A C30A 1.457(19) . ?
C30A H30C 0.9700 . ?
C30A H30D 0.9700 . ?
C30A C31A 1.433(19) . ?
C31A H31C 0.9700 . ?
C31A H31D 0.9700 . ?
C31A C32A 1.370(18) . ?
C32A H32C 0.9700 . ?
C32A H32D 0.9700 . ?
O2A C33A 1.441(18) . ?
O2A C36A 1.458(18) . ?
C33A H33C 0.9700 . ?
C33A H33D 0.9700 . ?
C33A C34A 1.42(2) . ?
C34A H34C 0.9700 . ?
C34A H34D 0.9700 . ?
C34A C35A 1.52(2) . ?
C35A H35C 0.9700 . ?
C35A H35D 0.9700 . ?
C35A C36A 1.43(2) . ?
C36A H36C 0.9700 . ?
C36A H36D 0.9700 . ?
N2A C10A 1.418(18) . ?
N2A C11A 1.41(2) . ?
N2A C15A 1.377(19) . ?
C10A H10C 0.9700 . ?
C10A H10D 0.9700 . ?
C11A H11C 0.9700 . ?
C11A H11D 0.9700 . ?
C11A C12A 1.61(2) . ?
C12A H12C 0.9700 . ?
C12A H12D 0.9700 . ?
C12A C13A 1.51(2) . ?
C13A H13C 0.9700 . ?
C13A H13D 0.9700 . ?
C13A C14A 1.47(2) . ?
C14A H14C 0.9700 . ?
C14A H14D 0.9700 . ?
C14A C15A 1.58(2) . ?
C15A H15C 0.9700 . ?
C15A H15D 0.9700 . ?
N3A C17A 1.467(12) . ?
C17A C18A 1.396(14) . ?
C17A C22A 1.404(13) . ?
C18A C19A 1.404(14) . ?
C18A C23A 1.512(15) . ?
C19A H19A 0.9300 . ?
C19A C20A 1.377(16) . ?
C20A H20A 0.9300 . ?
C20A C21A 1.339(16) . ?
C21A H21A 0.9300 . ?
C21A C22A 1.417(14) . ?
C22A C26A 1.520(15) . ?
C23A H23A 0.9800 . ?
C23A C24A 1.529(17) . ?
C23A C25A 1.554(16) . ?
C24A H24D 0.9600 . ?
C24A H24E 0.9600 . ?
C24A H24F 0.9600 . ?
C25A H25D 0.9600 . ?
C25A H25E 0.9600 . ?
C25A H25F 0.9600 . ?
C26A H26A 0.9800 . ?
C26A C27A 1.539(16) . ?
C26A C28A 1.545(17) . ?
C27A H27D 0.9600 . ?
C27A H27E 0.9600 . ?
C27A H27F 0.9600 . ?
C28A H28D 0.9600 . ?
C28A H28E 0.9600 . ?
C28A H28F 0.9600 . ?
C38A H38D 0.9600 . ?
C38A H38E 0.9600 . ?
C38A H38F 0.9600 . ?
C39A H39D 0.9600 . ?
C39A H39E 0.9600 . ?
C39A H39F 0.9600 . ?
C40A H40D 0.9600 . ?
C40A H40E 0.9600 . ?
C40A H40F 0.9600 . ?
C42A H42D 0.9600 . ?
C42A H42E 0.9600 . ?
C42A H42F 0.9600 . ?
C43A H43D 0.9600 . ?
C43A H43E 0.9600 . ?
C43A H43F 0.9600 . ?
C44A H44D 0.9600 . ?
C44A H44E 0.9600 . ?
C44A H44F 0.9600 . ?

loop_
_geom_torsion_atom_site_label_1
_geom_torsion_atom_site_label_2
_geom_torsion_atom_site_label_3
_geom_torsion_atom_site_label_4
_geom_torsion
_geom_torsion_site_symmetry_1
_geom_torsion_site_symmetry_2
_geom_torsion_site_symmetry_3
_geom_torsion_site_symmetry_4
_geom_torsion_publ_flag
Lu1 C1 C2 C3 -177.2(4) . . . . ?
Lu1 C1 C2 C16 -0.6(7) . . . . ?
Lu1 N3 C17 C18 -81(4) . . . . ?
Lu1 N3 C17 C22 103(4) . . . . ?
Lu1 O1 C29 C30 -176.1(12) . . . . ?
Lu1 O1 C32 C31 163.0(12) . . . . ?
Lu1 O2 C33 C34 -169.9(7) . . . . ?
Lu1 O2 C36 C35 177.6(8) . . . . ?
Lu1 O1A C29A C30A -135(3) . . . . ?
Lu1 O1A C32A C31A 150(3) . . . . ?
Lu1 O2A C33A C34A 172.0(18) . . . . ?
Lu1 O2A C36A C35A 170.1(18) . . . . ?
Lu1 N3A C17A C18A -75(4) . . . . ?
Lu1 N3A C17A C22A 93(4) . . . . ?
C38 Si1 C37 Lu1 -63.1(16) . . . . ?
C39 Si1 C37 Lu1 53.9(13) . . . . ?
C40 Si1 C37 Lu1 174.5(13) . . . . ?
C42 Si2 C41 Lu1 -53.0(13) . . . . ?
C43 Si2 C41 Lu1 65.4(13) . . . . ?
C44 Si2 C41 Lu1 -174.3(14) . . . . ?
N1 C1 C2 C3 -0.2(6) . . . . ?
N1 C1 C2 C16 176.3(5) . . . . ?
N1 C9 C10 N2 -167.5(11) . . . . ?
N1 C9 C10A N2A -160(4) . . . . ?
C1 N1 C8 C3 0.8(6) . . . . ?
C1 N1 C8 C7 -177.6(6) . . . . ?
C1 N1 C9 C10 -103.2(11) . . . . ?
C1 N1 C9 C10A -101(4) . . . . ?
C1 C2 C3 C4 178.4(7) . . . . ?
C1 C2 C3 C8 0.7(7) . . . . ?
C1 C2 C16 N3 6.8(19) . . . . ?
C1 C2 C16 N3A 4(2) . . . . ?
C2 C3 C4 C5 -177.2(7) . . . . ?
C2 C3 C8 N1 -0.9(6) . . . . ?
C2 C3 C8 C7 177.7(6) . . . . ?
C2 C16 N3 Lu1 -8(2) . . . . ?
C2 C16 N3 C17 -172.7(11) . . . . ?
C2 C16 N3A Lu1 -4(3) . . . . ?
C2 C16 N3A C17A -177.3(12) . . . . ?
C3 C2 C16 N3 -177.3(18) . . . . ?
C3 C2 C16 N3A 180(2) . . . . ?
C3 C4 C5 C6 -0.2(12) . . . . ?
C4 C3 C8 N1 -179.1(6) . . . . ?
C4 C3 C8 C7 -0.5(9) . . . . ?
C4 C5 C6 C7 0.2(13) . . . . ?
C5 C6 C7 C8 -0.4(11) . . . . ?
C6 C7 C8 N1 178.8(6) . . . . ?
C6 C7 C8 C3 0.6(9) . . . . ?
C8 N1 C1 Lu1 175.0(5) . . . . ?
C8 N1 C1 C2 -0.4(6) . . . . ?
C8 N1 C9 C10 77.7(11) . . . . ?
C8 N1 C9 C10A 80(4) . . . . ?
C8 C3 C4 C5 0.3(10) . . . . ?
C9 N1 C1 Lu1 -4.2(10) . . . . ?
C9 N1 C1 C2 -179.5(5) . . . . ?
C9 N1 C8 C3 180.0(5) . . . . ?
C9 N1 C8 C7 1.6(9) . . . . ?
N2 C11 C12 C13 -69.6(16) . . . . ?
C10 N2 C11 C12 -167.5(13) . . . . ?
C10 N2 C15 C14 173.0(12) . . . . ?
C11 N2 C10 C9 167.3(18) . . . . ?
C11 N2 C15 C14 -63.6(19) . . . . ?
C11 C12 C13 C14 66.5(16) . . . . ?
C12 C13 C14 C15 -61.5(16) . . . . ?
C13 C14 C15 N2 59.1(17) . . . . ?
C15 N2 C10 C9 -71.1(18) . . . . ?
C15 N2 C11 C12 68.6(18) . . . . ?
C16 C2 C3 C4 2.1(12) . . . . ?
C16 C2 C3 C8 -175.6(6) . . . . ?
C16 N3 C17 C18 78(4) . . . . ?
C16 N3 C17 C22 -98(3) . . . . ?
C16 N3A C17A C18A 95(4) . . . . ?
C16 N3A C17A C22A -97(4) . . . . ?
N3 C17 C18 C19 -178(2) . . . . ?
N3 C17 C18 C23 -3(4) . . . . ?
N3 C17 C22 C21 179(2) . . . . ?
N3 C17 C22 C26 -3(4) . . . . ?
C17 C18 C19 C20 0(3) . . . . ?
C17 C18 C23 C24 -98(3) . . . . ?
C17 C18 C23 C25 136(3) . . . . ?
C17 C22 C26 C27 -139(3) . . . . ?
C17 C22 C26 C28 93(3) . . . . ?
C18 C17 C22 C21 3(5) . . . . ?
C18 C17 C22 C26 -179(3) . . . . ?
C18 C19 C20 C21 2(2) . . . . ?
C19 C18 C23 C24 76.9(19) . . . . ?
C19 C18 C23 C25 -48(2) . . . . ?
C19 C20 C21 C22 -1(3) . . . . ?
C20 C21 C22 C17 -1(4) . . . . ?
C20 C21 C22 C26 -178.7(18) . . . . ?
C21 C22 C26 C27 38(3) . . . . ?
C21 C22 C26 C28 -89(3) . . . . ?
C22 C17 C18 C19 -3(5) . . . . ?
C22 C17 C18 C23 173(3) . . . . ?
C23 C18 C19 C20 -175.4(14) . . . . ?
O1 C29 C30 C31 21.0(17) . . . . ?
C29 O1 C32 C31 0.4(19) . . . . ?
C29 C30 C31 C32 -20.9(17) . . . . ?
C30 C31 C32 O1 12.9(18) . . . . ?
C32 O1 C29 C30 -13.4(18) . . . . ?
O2 C33 C34 C35 -23.1(15) . . . . ?
C33 O2 C36 C35 -14.1(13) . . . . ?
C33 C34 C35 C36 13.6(16) . . . . ?
C34 C35 C36 O2 0.5(15) . . . . ?
C36 O2 C33 C34 23.7(13) . . . . ?
O1A C29A C30A C31A -2(5) . . . . ?
C29A O1A C32A C31A 22(4) . . . . ?
C29A C30A C31A C32A 15(4) . . . . ?
C30A C31A C32A O1A -22(4) . . . . ?
C32A O1A C29A C30A -11(4) . . . . ?
O2A C33A C34A C35A 35(3) . . . . ?
C33A O2A C36A C35A 22(3) . . . . ?
C33A C34A C35A C36A -20(4) . . . . ?
C34A C35A C36A O2A -2(4) . . . . ?
C36A O2A C33A C34A -37(3) . . . . ?
N2A C11A C12A C13A 67(5) . . . . ?
C10A N2A C11A C12A 123(6) . . . . ?
C10A N2A C15A C14A 171(5) . . . . ?
C11A N2A C10A C9 130(7) . . . . ?
C11A N2A C15A C14A -17(7) . . . . ?
C11A C12A C13A C14A -11(6) . . . . ?
C12A C13A C14A C15A -50(5) . . . . ?
C13A C14A C15A N2A 72(5) . . . . ?
C15A N2A C10A C9 -60(8) . . . . ?
C15A N2A C11A C12A -49(7) . . . . ?
N3A C17A C18A C19A 167(3) . . . . ?
N3A C17A C18A C23A -13(5) . . . . ?
N3A C17A C22A C21A -168(3) . . . . ?
N3A C17A C22A C26A 16(5) . . . . ?
C17A C18A C19A C20A 1(4) . . . . ?
C17A C18A C23A C24A -100(3) . . . . ?
C17A C18A C23A C25A 133(3) . . . . ?
C17A C22A C26A C27A -152(3) . . . . ?
C17A C22A C26A C28A 87(4) . . . . ?
C18A C17A C22A C21A 0(6) . . . . ?
C18A C17A C22A C26A -176(3) . . . . ?
C18A C19A C20A C21A -3(3) . . . . ?
C19A C18A C23A C24A 80(2) . . . . ?
C19A C18A C23A C25A -48(2) . . . . ?
C19A C20A C21A C22A 3(3) . . . . ?
C20A C21A C22A C17A -2(4) . . . . ?
C20A C21A C22A C26A 174(2) . . . . ?
C21A C22A C26A C27A 32(3) . . . . ?
C21A C22A C26A C28A -89(3) . . . . ?
C22A C17A C18A C19A 0(5) . . . . ?
C22A C17A C18A C23A 179(3) . . . . ?
C23A C18A C19A C20A -177.8(17) . . . . ?
C38A Si1 C37 Lu1 -84.6(13) . . . . ?
C39A Si1 C37 Lu1 40.1(13) . . . . ?
C40A Si1 C37 Lu1 160.6(11) . . . . ?
C42A Si2 C41 Lu1 -69.7(14) . . . . ?
C43A Si2 C41 Lu1 48.2(14) . . . . ?
C44A Si2 C41 Lu1 168.0(14) . . . . ?
